data_7020859
loop_
_publ_author_name
'Xing, Na'
'Shan, Hui'
'Tian, Xing'
'Yao, Qiang'
'Xu, Li-Ting'
'Xing, Yong-Heng'
'Shi, Zhan'

_publ_section_title
;
 Two new scorpionate oxomolybdenum(VI)-poly(pyrazolyl)borate complexes:
 synthesis, structure, and catalytic performance in the oxidation of
 cyclohexane.
;
_journal_issue 2
_journal_name_full 'Dalton transactions (Cambridge, England : 2003)'
_journal_page_first 359
_journal_page_last 363
_journal_paper_doi 10.1039/c2dt32184j
_journal_volume 42
_journal_year 2013
_chemical_formula_sum 'C18 H14 B2 I6 Mo2 N12 O5'
_chemical_formula_weight 1453.31
_chemical_name_systematic
;
?
;
_space_group_IT_number 15
_symmetry_cell_setting monoclinic
_symmetry_space_group_name_Hall '-C 2yc'
_symmetry_space_group_name_H-M 'C 1 2/c 1'
_atom_sites_solution_hydrogens geom
_atom_sites_solution_primary direct
_atom_sites_solution_secondary difmap
_audit_creation_method SHELXL-97
_cell_angle_alpha 90.00
_cell_angle_beta 110.9610(10)
_cell_angle_gamma 90.00
_cell_formula_units_Z 4
_cell_length_a 16.0143(7)
_cell_length_b 13.1374(5)
_cell_length_c 18.3143(8)
_cell_measurement_reflns_used 4512
_cell_measurement_temperature 296(2)
_cell_measurement_theta_max 28.09
_cell_measurement_theta_min 2.38
_cell_volume 3598.1(3)
_computing_cell_refinement 'Bruker SMART'
_computing_data_collection 'Bruker SMART'
_computing_data_reduction 'Bruker SAINT'
_computing_molecular_graphics 'Bruker SHELXTL'
_computing_publication_material 'Bruker SHELXTL'
_computing_structure_refinement 'SHELXL-97 (Sheldrick, 1997)'
_computing_structure_solution 'SHELXS-97 (Sheldrick, 1990)'
_diffrn_ambient_temperature 296(2)
_diffrn_measured_fraction_theta_full 0.970
_diffrn_measured_fraction_theta_max 0.970
_diffrn_measurement_device_type 'Bruker AXS SMART APEX II CCD'
_diffrn_measurement_method '\w scans'
_diffrn_radiation_monochromator graphite
_diffrn_radiation_source 'fine-focus sealed tube'
_diffrn_radiation_type MoK\a
_diffrn_radiation_wavelength 0.71073
_diffrn_reflns_av_R_equivalents 0.0231
_diffrn_reflns_av_sigmaI/netI 0.0282
_diffrn_reflns_limit_h_max 19
_diffrn_reflns_limit_h_min -20
_diffrn_reflns_limit_k_max 17
_diffrn_reflns_limit_k_min -10
_diffrn_reflns_limit_l_max 23
_diffrn_reflns_limit_l_min -23
_diffrn_reflns_number 11115
_diffrn_reflns_theta_full 28.29
_diffrn_reflns_theta_max 28.29
_diffrn_reflns_theta_min 2.06
_exptl_absorpt_coefficient_mu 5.893
_exptl_absorpt_correction_T_max 0.9838
_exptl_absorpt_correction_T_min 0.7501
_exptl_absorpt_correction_type multi-scan
_exptl_absorpt_process_details sadabs
_exptl_crystal_colour orange
_exptl_crystal_density_diffrn 2.683
_exptl_crystal_density_method 'not measured'
_exptl_crystal_description block
_exptl_crystal_F_000 2632
_exptl_crystal_size_max 0.15
_exptl_crystal_size_mid 0.11
_exptl_crystal_size_min 0.08
_refine_diff_density_max 2.168
_refine_diff_density_min -2.156
_refine_diff_density_rms 0.120
_refine_ls_extinction_method none
_refine_ls_goodness_of_fit_ref 1.039
_refine_ls_hydrogen_treatment mixed
_refine_ls_matrix_type full
_refine_ls_number_parameters 227
_refine_ls_number_reflns 4337
_refine_ls_number_restraints 0
_refine_ls_restrained_S_all 1.039
_refine_ls_R_factor_all 0.0482
_refine_ls_R_factor_gt 0.0367
_refine_ls_shift/su_max 0.002
_refine_ls_shift/su_mean 0.000
_refine_ls_structure_factor_coef Fsqd
_refine_ls_weighting_details 'calc w=1/[\s^2^(Fo^2^)+(0.0305P)^2^+24.5820P] where P=(Fo^2^+2Fc^2^)/3'
_refine_ls_weighting_scheme calc
_refine_ls_wR_factor_gt 0.0816
_refine_ls_wR_factor_ref 0.0872
_reflns_number_gt 3540
_reflns_number_total 4337
_reflns_threshold_expression >2sigma(I)
_cod_data_source_file c2dt32184j.txt
_cod_data_source_block 2
_cod_depositor_comments
;
The following automatic conversions were performed:

'_symmetry_cell_setting' value 'Monoclinic' changed to 'monoclinic'
according to /home/saulius/struct/CIF-dictionaries/cif_core.dic
dictionary named 'cif_core.dic' version 2.4.2 from 2011-04-26.

Automatic conversion script
Id: cif_fix_values 1891 2012-01-12 08:04:46Z andrius 
;
_cod_original_sg_symbol_H-M C2/c
_cod_database_code 7020859

loop_
_symmetry_equiv_pos_as_xyz
'x, y, z'
'-x, y, -z+1/2'
'x+1/2, y+1/2, z'
'-x+1/2, y+1/2, -z+1/2'
'-x, -y, -z'
'x, -y, z-1/2'
'-x+1/2, -y+1/2, -z'
'x+1/2, -y+1/2, z-1/2'

loop_
_atom_site_label
_atom_site_type_symbol
_atom_site_fract_x
_atom_site_fract_y
_atom_site_fract_z
_atom_site_U_iso_or_equiv
_atom_site_adp_type
_atom_site_occupancy
_atom_site_symmetry_multiplicity
_atom_site_calc_flag
_atom_site_refinement_flags
_atom_site_disorder_assembly
_atom_site_disorder_group
I2A I 0.1055(2) 0.6671(4) 0.55497(16) 0.0747(7) Uani 0.599(17) 1 d P A 1
I3A I 0.6907(3) 1.0101(3) 0.8722(3) 0.0887(10) Uani 0.599(17) 1 d P A 1
I2B I 0.1129(5) 0.6931(9) 0.5588(3) 0.1056(17) Uani 0.401(17) 1 d P A 2
I3B I 0.6671(9) 1.0218(5) 0.8533(6) 0.107(2) Uani 0.401(17) 1 d P A 2
H7 H 0.323(3) 0.898(4) 0.846(3) 0.041(14) Uiso 1 1 d . . .
I1 I 0.39138(3) 0.67666(4) 1.14691(2) 0.06788(16) Uani 1 1 d . . .
C1 C 0.3556(3) 0.7737(4) 0.9836(3) 0.0415(11) Uani 1 1 d . . .
H1 H 0.3288 0.8319 0.9939 0.050 Uiso 1 1 calc R . .
C2 C 0.3862(3) 0.6928(4) 1.0332(3) 0.0418(11) Uani 1 1 d . . .
C3 C 0.4207(3) 0.6250(4) 0.9936(3) 0.0404(11) Uani 1 1 d . . .
H2 H 0.4463 0.5625 1.0129 0.048 Uiso 1 1 calc R . .
C4 C 0.2277(4) 0.7776(5) 0.7119(3) 0.0464(13) Uani 1 1 d . A .
H3 H 0.1919 0.8351 0.7054 0.056 Uiso 1 1 calc R . .
C5 C 0.2114(4) 0.6962(5) 0.6620(3) 0.0502(14) Uani 1 1 d . . .
C6 C 0.2809(3) 0.6280(4) 0.6951(3) 0.0404(11) Uani 1 1 d . A .
H4 H 0.2872 0.5650 0.6744 0.049 Uiso 1 1 calc R . .
C7 C 0.4936(5) 0.9362(4) 0.8491(3) 0.0557(15) Uani 1 1 d . A .
H5 H 0.4702 1.0008 0.8499 0.067 Uiso 1 1 calc R . .
C8 C 0.5782(4) 0.9156(4) 0.8535(3) 0.0512(14) Uani 1 1 d . . .
C9 C 0.5835(4) 0.8099(4) 0.8511(3) 0.0416(11) Uani 1 1 d . A .
H6 H 0.6342 0.7732 0.8538 0.050 Uiso 1 1 calc R . .
O1 O 0.5697(2) 0.5839(3) 0.91437(19) 0.0430(8) Uani 1 1 d . A .
O2 O 0.4154(2) 0.4871(3) 0.8384(2) 0.0468(9) Uani 1 1 d . A .
O3 O 0.5000 0.5923(3) 0.7500 0.0338(9) Uani 1 2 d S . .
N1 N 0.3710(3) 0.7546(3) 0.9175(2) 0.0370(9) Uani 1 1 d . . .
N2 N 0.4117(3) 0.6627(3) 0.9237(2) 0.0357(9) Uani 1 1 d . A .
N3 N 0.3046(3) 0.7598(3) 0.7720(2) 0.0383(9) Uani 1 1 d . . .
N4 N 0.3378(3) 0.6682(3) 0.7620(2) 0.0343(8) Uani 1 1 d . A .
N5 N 0.4489(3) 0.8477(3) 0.8433(2) 0.0410(9) Uani 1 1 d . . .
N6 N 0.5048(3) 0.7695(3) 0.8444(2) 0.0344(8) Uani 1 1 d . A .
B B 0.3555(4) 0.8230(4) 0.8449(3) 0.0404(13) Uani 1 1 d . A .
Mo Mo 0.47010(2) 0.59871(3) 0.84042(2) 0.02737(10) Uani 1 1 d . . .

loop_
_atom_site_aniso_label
_atom_site_aniso_U_11
_atom_site_aniso_U_22
_atom_site_aniso_U_33
_atom_site_aniso_U_23
_atom_site_aniso_U_13
_atom_site_aniso_U_12
I2A 0.0595(7) 0.0992(15) 0.0438(8) 0.0169(9) -0.0077(7) -0.0100(8)
I3A 0.0868(14) 0.0611(9) 0.143(3) -0.0496(12) 0.0720(13) -0.0393(8)
I2B 0.0746(19) 0.125(4) 0.0692(15) -0.0091(17) -0.0321(13) 0.017(2)
I3B 0.168(5) 0.0710(19) 0.112(3) -0.0396(17) 0.089(4) -0.078(3)
I1 0.0842(3) 0.0957(4) 0.03367(19) 0.01245(19) 0.03322(19) 0.0328(2)
C1 0.044(3) 0.052(3) 0.032(2) -0.002(2) 0.019(2) 0.011(2)
C2 0.039(3) 0.061(3) 0.029(2) 0.003(2) 0.0169(19) 0.005(2)
C3 0.049(3) 0.047(3) 0.031(2) 0.010(2) 0.021(2) 0.006(2)
C4 0.044(3) 0.064(4) 0.035(2) 0.021(2) 0.020(2) 0.023(3)
C5 0.038(3) 0.080(4) 0.032(2) 0.015(3) 0.012(2) 0.007(3)
C6 0.040(3) 0.050(3) 0.031(2) 0.001(2) 0.012(2) -0.001(2)
C7 0.095(5) 0.028(3) 0.058(3) -0.003(2) 0.045(3) -0.003(3)
C8 0.072(4) 0.040(3) 0.054(3) -0.017(2) 0.038(3) -0.019(3)
C9 0.050(3) 0.043(3) 0.039(3) -0.010(2) 0.026(2) -0.012(2)
O1 0.0435(19) 0.048(2) 0.0342(17) 0.0065(15) 0.0095(14) 0.0073(16)
O2 0.048(2) 0.0321(18) 0.066(2) 0.0086(16) 0.0284(18) -0.0023(15)
O3 0.043(3) 0.036(2) 0.028(2) 0.000 0.0195(19) 0.000
N1 0.044(2) 0.041(2) 0.0313(19) 0.0032(16) 0.0205(17) 0.0090(17)
N2 0.046(2) 0.036(2) 0.0312(19) 0.0078(16) 0.0205(17) 0.0106(17)
N3 0.045(2) 0.041(2) 0.0322(19) 0.0084(16) 0.0172(17) 0.0133(18)
N4 0.038(2) 0.036(2) 0.0283(18) 0.0046(15) 0.0114(16) 0.0055(16)
N5 0.061(3) 0.030(2) 0.040(2) 0.0011(16) 0.028(2) 0.0062(18)
N6 0.049(2) 0.0269(19) 0.0332(19) -0.0043(15) 0.0217(17) 0.0000(16)
B 0.056(4) 0.038(3) 0.035(3) 0.006(2) 0.025(3) 0.013(3)
Mo 0.03296(19) 0.02671(18) 0.02573(17) 0.00340(14) 0.01449(14) 0.00213(14)

loop_
_atom_type_symbol
_atom_type_description
_atom_type_scat_dispersion_real
_atom_type_scat_dispersion_imag
_atom_type_scat_source
C C 0.0033 0.0016 'International Tables Vol C Tables 4.2.6.8 and 6.1.1.4'
H H 0.0000 0.0000 'International Tables Vol C Tables 4.2.6.8 and 6.1.1.4'
B B 0.0013 0.0007 'International Tables Vol C Tables 4.2.6.8 and 6.1.1.4'
N N 0.0061 0.0033 'International Tables Vol C Tables 4.2.6.8 and 6.1.1.4'
O O 0.0106 0.0060 'International Tables Vol C Tables 4.2.6.8 and 6.1.1.4'
Mo Mo -1.6832 0.6857 'International Tables Vol C Tables 4.2.6.8 and 6.1.1.4'
I I -0.4742 1.8119 'International Tables Vol C Tables 4.2.6.8 and 6.1.1.4'

loop_
_geom_angle_atom_site_label_1
_geom_angle_atom_site_label_2
_geom_angle_atom_site_label_3
_geom_angle
_geom_angle_site_symmetry_1
N1 C1 C2 108.5(4) .
N1 C1 H1 125.8 .
C2 C1 H1 125.8 .
C1 C2 C3 105.5(4) .
C1 C2 I1 128.7(4) .
C3 C2 I1 125.6(4) .
N2 C3 C2 109.8(4) .
N2 C3 H2 125.1 .
C2 C3 H2 125.1 .
N3 C4 C5 108.1(5) .
N3 C4 H3 126.0 .
C5 C4 H3 126.0 .
C4 C5 C6 106.3(5) .
C4 C5 I2B 123.3(5) .
C6 C5 I2B 130.0(5) .
C4 C5 I2A 131.0(4) .
C6 C5 I2A 122.6(5) .
I2B C5 I2A 9.3(4) .
N4 C6 C5 108.6(5) .
N4 C6 H4 125.7 .
C5 C6 H4 125.7 .
N5 C7 C8 108.9(5) .
N5 C7 H5 125.6 .
C8 C7 H5 125.6 .
C7 C8 C9 105.6(5) .
C7 C8 I3B 124.0(6) .
C9 C8 I3B 130.2(6) .
C7 C8 I3A 132.0(4) .
C9 C8 I3A 122.2(5) .
I3B C8 I3A 11.8(4) .
N6 C9 C8 109.5(5) .
N6 C9 H6 125.2 .
C8 C9 H6 125.2 .
Mo O3 Mo 174.9(3) 2_656
C1 N1 N2 109.1(4) .
C1 N1 B 129.8(4) .
N2 N1 B 120.9(4) .
C3 N2 N1 107.2(4) .
C3 N2 Mo 126.3(3) .
N1 N2 Mo 125.9(3) .
C4 N3 N4 109.3(4) .
C4 N3 B 131.5(4) .
N4 N3 B 119.1(4) .
C6 N4 N3 107.6(4) .
C6 N4 Mo 126.1(3) .
N3 N4 Mo 126.2(3) .
C7 N5 N6 108.8(4) .
C7 N5 B 132.2(5) .
N6 N5 B 118.6(4) .
C9 N6 N5 107.2(4) .
C9 N6 Mo 126.9(3) .
N5 N6 Mo 125.8(3) .
N3 B N5 108.3(4) .
N3 B N1 107.7(4) .
N5 B N1 106.3(4) .
N3 B H7 112(3) .
N5 B H7 106(3) .
N1 B H7 116(3) .
O1 Mo O2 104.39(18) .
O1 Mo O3 103.58(12) .
O2 Mo O3 103.46(18) .
O1 Mo N2 90.11(16) .
O2 Mo N2 90.09(16) .
O3 Mo N2 157.41(15) .
O1 Mo N4 161.04(16) .
O2 Mo N4 88.62(16) .
O3 Mo N4 86.29(11) .
N2 Mo N4 75.91(14) .
O1 Mo N6 86.51(16) .
O2 Mo N6 162.84(16) .
O3 Mo N6 86.39(16) .
N2 Mo N6 76.46(14) .
N4 Mo N6 77.89(14) .

loop_
_geom_bond_atom_site_label_1
_geom_bond_atom_site_label_2
_geom_bond_distance
_geom_bond_site_symmetry_2
I2A C5 2.119(6) .
I3A C8 2.113(6) .
I2B C5 1.983(8) .
I3B C8 1.994(8) .
I1 C2 2.065(5) .
C1 N1 1.342(6) .
C1 C2 1.369(7) .
C1 H1 0.9300 .
C2 C3 1.382(7) .
C3 N2 1.332(6) .
C3 H2 0.9300 .
C4 N3 1.346(6) .
C4 C5 1.369(8) .
C4 H3 0.9300 .
C5 C6 1.388(7) .
C6 N4 1.345(6) .
C6 H4 0.9300 .
C7 N5 1.350(7) .
C7 C8 1.354(9) .
C7 H5 0.9300 .
C8 C9 1.393(7) .
C9 N6 1.331(6) .
C9 H6 0.9300 .
O1 Mo 1.695(3) .
O2 Mo 1.701(3) .
O3 Mo 1.8830(4) 2_656
O3 Mo 1.8830(4) .
N1 N2 1.357(5) .
N1 B 1.548(6) .
N2 Mo 2.221(4) .
N3 N4 1.355(5) .
N3 B 1.536(7) .
N4 Mo 2.283(4) .
N5 N6 1.358(5) .
N5 B 1.542(8) .
N6 Mo 2.306(4) .
B H7 1.12(5) .
